data_7214294
loop_
_publ_author_name
'Thu\'ery, Pierre'
'Harrowfield, Jack'

_publ_section_title
;
 Chiral one- to three-dimensional uranyl--organic assemblies from
 (1R,3S)-(+)-camphoric acid
;
_journal_issue 14
_journal_name_full CrystEngComm
_journal_page_first 2996
_journal_paper_doi 10.1039/c3ce42613k
_journal_volume 16
_journal_year 2014
_chemical_absolute_configuration syn
_chemical_formula_sum 'C120 H194 K8 O77 U8'
_chemical_formula_weight 5085.79
_space_group_IT_number 146
_symmetry_cell_setting trigonal
_symmetry_space_group_name_Hall 'R 3'
_symmetry_space_group_name_H-M 'R 3 :H'
_atom_sites_solution_hydrogens geom
_atom_sites_solution_primary direct
_atom_sites_solution_secondary difmap
_audit_creation_method SHELXL-97
_cell_angle_alpha 90.00
_cell_angle_beta 90.00
_cell_angle_gamma 120.00
_cell_formula_units_Z 3
_cell_length_a 21.3657(7)
_cell_length_b 21.3657(7)
_cell_length_c 38.4108(14)
_cell_measurement_reflns_used 137837
_cell_measurement_temperature 150(2)
_cell_measurement_theta_max 25.68
_cell_measurement_theta_min 2.96
_cell_volume 15185.1(9)
_computing_cell_refinement 'HKL2000 (Otwinowski & Minor, 1997)'
_computing_data_collection 'COLLECT (Nonius, 1998)'
_computing_data_reduction 'HKL2000 (Otwinowski & Minor, 1997)'
_computing_molecular_graphics 'SHELXTL (Sheldrick, 2008)'
_computing_publication_material 'SHELXTL (Sheldrick, 2008); PLATON (Spek, 2003)'
_computing_structure_refinement 'SHELXL-97 (Sheldrick, 2008)'
_computing_structure_solution 'SHELXS-97 (Sheldrick, 2008)'
_diffrn_ambient_temperature 150(2)
_diffrn_measured_fraction_theta_full 0.998
_diffrn_measured_fraction_theta_max 0.998
_diffrn_measurement_device_type 'Nonius Kappa-CCD area-detector diffractometer'
_diffrn_measurement_method 'two \f and six \w scans with 2\% steps (481 frames)'
_diffrn_radiation_monochromator graphite
_diffrn_radiation_source 'fine-focus sealed tube'
_diffrn_radiation_type MoK\a
_diffrn_radiation_wavelength 0.71073
_diffrn_reflns_av_R_equivalents 0.0924
_diffrn_reflns_av_unetI/netI 0.0852
_diffrn_reflns_limit_h_max 26
_diffrn_reflns_limit_h_min -26
_diffrn_reflns_limit_k_max 26
_diffrn_reflns_limit_k_min -26
_diffrn_reflns_limit_l_max 46
_diffrn_reflns_limit_l_min -46
_diffrn_reflns_number 137837
_diffrn_reflns_theta_full 25.68
_diffrn_reflns_theta_max 25.68
_diffrn_reflns_theta_min 2.96
_diffrn_standards_decay_% 0
_diffrn_standards_interval_time 0
_diffrn_standards_number 0
_exptl_absorpt_coefficient_mu 6.614
_exptl_absorpt_correction_T_max 0.483
_exptl_absorpt_correction_T_min 0.351
_exptl_absorpt_correction_type multi-scan
_exptl_absorpt_process_details 'SCALEPACK (Otwinowski & Minor, 1997)'
_exptl_crystal_colour 'translucent light yellow'
_exptl_crystal_density_diffrn 1.668
_exptl_crystal_density_method 'not measured'
_exptl_crystal_description parallelepiped
_exptl_crystal_F_000 7254
_exptl_crystal_size_max 0.14
_exptl_crystal_size_mid 0.14
_exptl_crystal_size_min 0.11
_refine_diff_density_max 2.214
_refine_diff_density_min -1.530
_refine_diff_density_rms 0.164
_refine_ls_abs_structure_details 'Flack H D (1983), Acta Cryst. A39, 876-881'
_refine_ls_abs_structure_Flack 0.070(13)
_refine_ls_extinction_method none
_refine_ls_goodness_of_fit_ref 1.052
_refine_ls_hydrogen_treatment mixed
_refine_ls_matrix_type full
_refine_ls_number_parameters 664
_refine_ls_number_reflns 12834
_refine_ls_number_restraints 144
_refine_ls_restrained_S_all 1.055
_refine_ls_R_factor_all 0.0961
_refine_ls_R_factor_gt 0.0630
_refine_ls_shift/su_max 0.000
_refine_ls_shift/su_mean 0.000
_refine_ls_structure_factor_coef Fsqd
_refine_ls_weighting_details 'calc w=1/[\s^2^(Fo^2^)+(0.0895P)^2^+18.7238P] where P=(Fo^2^+2Fc^2^)/3'
_refine_ls_weighting_scheme calc
_refine_ls_wR_factor_gt 0.1569
_refine_ls_wR_factor_ref 0.1692
_reflns_number_gt 8979
_reflns_number_total 12834
_reflns_threshold_expression >2sigma(I)
_cod_data_source_file c3ce42613k1.cif
_cod_data_source_block 2
_cod_original_cell_volume 15185.1(13)
_cod_original_sg_symbol_H-M 'R 3'
_cod_database_code 7214294

loop_
_symmetry_equiv_pos_as_xyz
'x, y, z'
'-y, x-y, z'
'-x+y, -x, z'
'x+2/3, y+1/3, z+1/3'
'-y+2/3, x-y+1/3, z+1/3'
'-x+y+2/3, -x+1/3, z+1/3'
'x+1/3, y+2/3, z+2/3'
'-y+1/3, x-y+2/3, z+2/3'
'-x+y+1/3, -x+2/3, z+2/3'

loop_
_atom_site_label
_atom_site_type_symbol
_atom_site_fract_x
_atom_site_fract_y
_atom_site_fract_z
_atom_site_U_iso_or_equiv
_atom_site_adp_type
_atom_site_occupancy
_atom_site_symmetry_multiplicity
_atom_site_calc_flag
_atom_site_refinement_flags
U1 U 0.59243(3) 0.66398(3) -0.074230(12) 0.04781(17) Uani 1 1 d .
U2 U 0.27428(3) 0.26883(3) 0.069883(15) 0.05238(18) Uani 1 1 d .
U3 U 0.6667 0.3333 -0.21354(2) 0.0438(3) Uani 1 3 d S
U4 U 0.6667 0.3333 0.21395(2) 0.0469(3) Uani 1 3 d S
K1 K 0.8037(3) 0.7848(3) -0.12507(14) 0.0917(14) Uani 1 1 d .
K2 K 0.3670(3) 0.4796(3) 0.12014(15) 0.0930(14) Uani 1 1 d U
K3 K 0.8590(14) 0.8042(15) 0.1292(5) 0.158(9) Uani 0.34 1 d P
K4 K 0.3993(9) 0.5720(15) -0.1421(5) 0.160(10) Uani 0.33 1 d P
O1 O 0.6050(5) 0.5904(6) -0.0612(3) 0.057(3) Uani 1 1 d .
O2 O 0.5799(6) 0.7368(6) -0.0880(3) 0.058(3) Uani 1 1 d .
O3 O 0.3621(6) 0.2865(6) 0.0600(4) 0.077(4) Uani 1 1 d .
O4 O 0.1866(5) 0.2509(5) 0.0815(3) 0.055(3) Uani 1 1 d .
O5 O 0.6667 0.3333 -0.1680(5) 0.057(5) Uani 1 3 d S
O6 O 0.6667 0.3333 -0.2593(5) 0.052(4) Uani 1 3 d S
O7 O 0.6667 0.3333 0.1684(5) 0.064(4) Uani 1 3 d SU
O8 O 0.6667 0.3333 0.2589(4) 0.051(4) Uani 1 3 d SU
O9 O 0.5075(6) 0.6406(6) -0.0268(3) 0.062(3) Uani 1 1 d .
O10 O 0.4621(6) 0.5851(7) -0.0747(3) 0.060(3) Uani 1 1 d .
O11 O 0.3085(6) 0.3967(6) 0.0632(3) 0.056(3) Uani 1 1 d .
O12 O 0.2668(8) 0.3255(7) 0.0171(3) 0.071(4) Uani 1 1 d .
O13 O 0.5460(6) 0.6053(6) -0.1306(3) 0.055(3) Uani 1 1 d .
O14 O 0.6636(5) 0.6791(6) -0.1285(2) 0.048(3) Uani 1 1 d .
O15 O 0.7073(6) 0.4627(5) -0.2140(3) 0.054(3) Uani 1 1 d .
O16 O 0.5917(5) 0.3934(5) -0.2144(3) 0.046(2) Uani 1 1 d .
O17 O 0.7250(5) 0.7483(6) -0.0678(3) 0.051(3) Uani 1 1 d .
O18 O 0.6582(6) 0.7318(7) -0.0213(3) 0.065(3) Uani 1 1 d .
O19 O 0.9616(6) 0.7770(7) 0.0218(3) 0.065(3) Uani 1 1 d .
O20 O 0.9106(6) 0.7736(7) 0.0693(4) 0.072(4) Uani 1 1 d .
O21 O 0.2880(7) 0.2231(6) 0.1266(3) 0.066(3) Uani 1 1 d .
O22 O 0.3252(6) 0.3382(6) 0.1233(3) 0.064(3) Uani 1 1 d .
O23 O 0.5803(6) 0.3817(6) 0.2145(3) 0.054(3) Uani 1 1 d .
O24 O 0.5326(6) 0.2623(7) 0.2134(3) 0.066(3) Uani 1 1 d .
O25 O 0.8327(14) 0.8188(13) -0.2013(5) 0.181(9) Uani 1 1 d .
O26 O 0.5044(8) 0.5131(7) 0.0782(4) 0.0960(16) Uani 1 1 d U
O27 O 0.8590(11) 0.9346(11) 0.1219(5) 0.142(7) Uani 1 1 d U
O28 O 0.9201(8) 0.8521(9) 0.1966(4) 0.109(5) Uani 1 1 d .
O29 O 0.0000 0.0000 0.1150(4) 0.065(5) Uani 1 3 d SU
C1 C 0.3784(10) 0.5536(9) -0.0254(5) 0.069(4) Uani 1 1 d DU
C2 C 0.3576(8) 0.4738(8) -0.0187(4) 0.095(4) Uani 1 1 d DU
C3 C 0.2987(10) 0.4499(9) 0.0084(5) 0.070(4) Uani 1 1 d DU
H3 H 0.2530 0.4288 -0.0054 0.084 Uiso 1 1 calc R
C4 C 0.3006(13) 0.5122(9) 0.0275(5) 0.115(9) Uani 1 1 d D
H4A H 0.3069 0.5092 0.0529 0.138 Uiso 1 1 calc R
H4B H 0.2563 0.5149 0.0232 0.138 Uiso 1 1 calc R
C5 C 0.3672(11) 0.5763(9) 0.0111(6) 0.096(5) Uani 1 1 d DU
H5A H 0.4104 0.5900 0.0257 0.116 Uiso 1 1 calc R
H5B H 0.3600 0.6184 0.0093 0.116 Uiso 1 1 calc R
C6 C 0.4517(9) 0.5973(9) -0.0441(4) 0.055(4) Uani 1 1 d .
C7 C 0.2906(8) 0.3886(10) 0.0303(5) 0.063(5) Uani 1 1 d .
C8 C 0.3181(13) 0.4218(13) -0.0492(5) 0.114(5) Uani 1 1 d DU
H8A H 0.3070 0.3729 -0.0428 0.171 Uiso 1 1 calc R
H8B H 0.3491 0.4377 -0.0699 0.171 Uiso 1 1 calc R
H8C H 0.2731 0.4217 -0.0542 0.171 Uiso 1 1 calc R
C9 C 0.4225(10) 0.4720(12) -0.0035(5) 0.074(4) Uani 1 1 d DU
H9A H 0.4332 0.4940 0.0197 0.111 Uiso 1 1 calc R
H9B H 0.4645 0.4991 -0.0187 0.111 Uiso 1 1 calc R
H9C H 0.4117 0.4218 -0.0018 0.111 Uiso 1 1 calc R
C10 C 0.3217(13) 0.5473(14) -0.0518(6) 0.119(8) Uani 1 1 d U
H10A H 0.3270 0.5260 -0.0735 0.179 Uiso 1 1 calc R
H10B H 0.3287 0.5954 -0.0567 0.179 Uiso 1 1 calc R
H10C H 0.2732 0.5164 -0.0423 0.179 Uiso 1 1 calc R
C11 C 0.6153(8) 0.6064(8) -0.1800(3) 0.046(4) Uani 1 1 d .
C12 C 0.6527(9) 0.5589(10) -0.1769(5) 0.069(5) Uani 1 1 d D
C13 C 0.6379(9) 0.5234(9) -0.2121(4) 0.058(4) Uani 1 1 d .
H13 H 0.6759 0.5588 -0.2282 0.069 Uiso 1 1 calc R
C14 C 0.5650(11) 0.5136(11) -0.2249(6) 0.084(6) Uani 1 1 d U
H14A H 0.5272 0.4619 -0.2246 0.101 Uiso 1 1 calc R
H14B H 0.5696 0.5321 -0.2489 0.101 Uiso 1 1 calc R
C15 C 0.5451(10) 0.5575(11) -0.1994(5) 0.075(5) Uani 1 1 d .
H15A H 0.5283 0.5865 -0.2123 0.090 Uiso 1 1 calc R
H15B H 0.5067 0.5250 -0.1830 0.090 Uiso 1 1 calc R
C16 C 0.6088(9) 0.6334(8) -0.1455(4) 0.046(4) Uani 1 1 d .
C17 C 0.6438(8) 0.4562(8) -0.2128(4) 0.045(4) Uani 1 1 d .
C18 C 0.7325(9) 0.5986(12) -0.1659(5) 0.092(7) Uani 1 1 d D
H18A H 0.7398 0.6328 -0.1472 0.138 Uiso 1 1 calc R
H18B H 0.7628 0.6249 -0.1859 0.138 Uiso 1 1 calc R
H18C H 0.7457 0.5635 -0.1575 0.138 Uiso 1 1 calc R
C19 C 0.6203(10) 0.5032(11) -0.1496(5) 0.065(5) Uani 1 1 d .
H19A H 0.5676 0.4773 -0.1520 0.097 Uiso 1 1 calc R
H19B H 0.6336 0.5263 -0.1267 0.097 Uiso 1 1 calc R
H19C H 0.6380 0.4691 -0.1520 0.097 Uiso 1 1 calc R
C20 C 0.6705(10) 0.6737(11) -0.2016(5) 0.089(6) Uani 1 1 d U
H20A H 0.7046 0.7113 -0.1858 0.134 Uiso 1 1 calc R
H20B H 0.6444 0.6924 -0.2151 0.134 Uiso 1 1 calc R
H20C H 0.6971 0.6595 -0.2176 0.134 Uiso 1 1 calc R
C21 C 0.7858(7) 0.8124(8) -0.0154(4) 0.043(4) Uani 1 1 d .
C22 C 0.8033(7) 0.7744(10) 0.0132(4) 0.078(4) Uani 1 1 d DU
C23 C 0.8827(7) 0.8264(9) 0.0227(5) 0.064(4) Uani 1 1 d DU
H23 H 0.8834 0.8609 0.0404 0.077 Uiso 1 1 calc R
C24 C 0.9166(9) 0.8691(11) -0.0103(5) 0.080(4) Uani 1 1 d DU
H24A H 0.9547 0.8595 -0.0188 0.097 Uiso 1 1 calc R
H24B H 0.9387 0.9215 -0.0056 0.097 Uiso 1 1 calc R
C25 C 0.8567(9) 0.8455(11) -0.0375(5) 0.081(5) Uani 1 1 d DU
H25A H 0.8564 0.8090 -0.0534 0.097 Uiso 1 1 calc R
H25B H 0.8627 0.8872 -0.0513 0.097 Uiso 1 1 calc R
C26 C 0.7202(8) 0.7617(8) -0.0365(5) 0.054(4) Uani 1 1 d .
C27 C 0.9215(9) 0.7916(9) 0.0379(4) 0.053(4) Uani 1 1 d .
C28 C 0.7584(11) 0.7541(12) 0.0468(5) 0.090(5) Uani 1 1 d DU
H28A H 0.7093 0.7149 0.0420 0.135 Uiso 1 1 calc R
H28B H 0.7567 0.7963 0.0556 0.135 Uiso 1 1 calc R
H28C H 0.7808 0.7381 0.0644 0.135 Uiso 1 1 calc R
C29 C 0.7918(13) 0.6994(10) -0.0006(7) 0.092(7) Uani 1 1 d .
H29A H 0.7426 0.6704 -0.0096 0.138 Uiso 1 1 calc R
H29B H 0.7992 0.6735 0.0186 0.138 Uiso 1 1 calc R
H29C H 0.8266 0.7081 -0.0192 0.138 Uiso 1 1 calc R
C30 C 0.7712(13) 0.8703(14) -0.0011(7) 0.114(8) Uani 1 1 d U
H30A H 0.7359 0.8740 -0.0161 0.171 Uiso 1 1 calc R
H30B H 0.8163 0.9169 -0.0008 0.171 Uiso 1 1 calc R
H30C H 0.7519 0.8574 0.0226 0.171 Uiso 1 1 calc R
C31 C 0.3514(10) 0.2958(10) 0.1766(5) 0.065(5) Uani 1 1 d .
H31 H 0.3391 0.3296 0.1888 0.078 Uiso 1 1 calc R
C32 C 0.4319(11) 0.3307(13) 0.1764(5) 0.090(7) Uani 1 1 d .
C33 C 0.4498(8) 0.3126(9) 0.2128(4) 0.054(4) Uani 1 1 d .
C34 C 0.3923(11) 0.2353(12) 0.2190(6) 0.092(7) Uani 1 1 d .
H34A H 0.3824 0.2254 0.2442 0.110 Uiso 1 1 calc R
H34B H 0.4067 0.2016 0.2092 0.110 Uiso 1 1 calc R
C35 C 0.3228(11) 0.2282(11) 0.1990(6) 0.084(6) Uani 1 1 d U
H35A H 0.3000 0.1842 0.1844 0.101 Uiso 1 1 calc R
H35B H 0.2866 0.2258 0.2159 0.101 Uiso 1 1 calc R
C36 C 0.3175(9) 0.2824(9) 0.1397(5) 0.056(4) Uani 1 1 d .
C37 C 0.5259(9) 0.3188(10) 0.2145(4) 0.057(4) Uani 1 1 d .
C38 C 0.4743(12) 0.4109(10) 0.1687(5) 0.081(6) Uani 1 1 d .
H38A H 0.5259 0.4287 0.1720 0.121 Uiso 1 1 calc R
H38B H 0.4588 0.4365 0.1846 0.121 Uiso 1 1 calc R
H38C H 0.4654 0.4195 0.1446 0.121 Uiso 1 1 calc R
C39 C 0.4499(12) 0.2886(14) 0.1467(5) 0.089(7) Uani 1 1 d .
H39A H 0.4450 0.3054 0.1237 0.133 Uiso 1 1 calc R
H39B H 0.4162 0.2365 0.1486 0.133 Uiso 1 1 calc R
H39C H 0.4995 0.2982 0.1497 0.133 Uiso 1 1 calc R
C40 C 0.4468(12) 0.3625(14) 0.2386(7) 0.119(9) Uani 1 1 d .
H40A H 0.4320 0.3384 0.2613 0.179 Uiso 1 1 calc R
H40B H 0.4117 0.3765 0.2310 0.179 Uiso 1 1 calc R
H40C H 0.4946 0.4058 0.2407 0.179 Uiso 1 1 calc R

loop_
_atom_site_aniso_label
_atom_site_aniso_U_11
_atom_site_aniso_U_22
_atom_site_aniso_U_33
_atom_site_aniso_U_23
_atom_site_aniso_U_13
_atom_site_aniso_U_12
U1 0.0409(4) 0.0510(4) 0.0512(3) -0.0084(3) -0.0024(3) 0.0227(3)
U2 0.0534(4) 0.0456(4) 0.0605(4) -0.0028(3) -0.0036(3) 0.0265(3)
U3 0.0434(4) 0.0434(4) 0.0446(6) 0.000 0.000 0.02171(19)
U4 0.0469(4) 0.0469(4) 0.0469(6) 0.000 0.000 0.0235(2)
K1 0.076(3) 0.085(3) 0.102(3) -0.015(3) 0.006(3) 0.030(3)
K2 0.090(3) 0.071(3) 0.119(3) -0.013(2) -0.031(3) 0.041(2)
K3 0.21(2) 0.26(3) 0.101(12) -0.044(14) -0.021(13) 0.19(2)
K4 0.061(10) 0.25(3) 0.133(15) 0.019(16) -0.005(10) 0.048(14)
O1 0.041(6) 0.061(7) 0.073(7) 0.008(5) 0.004(5) 0.029(5)
O2 0.047(6) 0.060(7) 0.074(7) -0.019(6) -0.012(5) 0.032(6)
O3 0.057(8) 0.061(8) 0.107(10) 0.014(7) 0.002(7) 0.026(7)
O4 0.045(6) 0.044(6) 0.060(6) -0.007(5) -0.009(5) 0.013(5)
O5 0.059(7) 0.059(7) 0.055(11) 0.000 0.000 0.029(4)
O6 0.049(7) 0.049(7) 0.059(11) 0.000 0.000 0.024(3)
O7 0.065(6) 0.065(6) 0.061(9) 0.000 0.000 0.032(3)
O8 0.054(6) 0.054(6) 0.045(9) 0.000 0.000 0.027(3)
O9 0.042(6) 0.076(8) 0.067(7) -0.017(6) -0.002(5) 0.030(6)
O10 0.049(7) 0.076(8) 0.040(6) -0.018(5) -0.002(5) 0.019(6)
O11 0.040(6) 0.056(7) 0.065(8) 0.009(6) -0.009(6) 0.018(6)
O12 0.097(10) 0.057(8) 0.071(8) -0.019(6) -0.016(7) 0.048(8)
O13 0.052(7) 0.058(7) 0.058(7) -0.014(5) -0.001(5) 0.029(6)
O14 0.045(6) 0.058(7) 0.043(6) -0.014(5) -0.007(5) 0.026(5)
O15 0.066(8) 0.038(6) 0.066(7) -0.009(5) -0.005(6) 0.032(6)
O16 0.036(6) 0.041(6) 0.060(7) -0.002(5) 0.001(5) 0.017(5)
O17 0.032(6) 0.056(6) 0.050(7) -0.009(5) -0.010(5) 0.011(5)
O18 0.043(7) 0.097(9) 0.056(7) -0.011(6) -0.009(5) 0.036(7)
O19 0.054(7) 0.098(10) 0.059(7) -0.002(6) -0.003(6) 0.050(7)
O20 0.046(7) 0.090(9) 0.088(10) -0.001(7) -0.007(6) 0.040(7)
O21 0.076(8) 0.048(7) 0.063(7) -0.009(6) -0.014(6) 0.024(6)
O22 0.054(7) 0.049(7) 0.080(8) 0.000(6) -0.020(6) 0.019(6)
O23 0.047(7) 0.040(6) 0.069(7) 0.002(5) -0.009(5) 0.018(6)
O24 0.048(7) 0.077(9) 0.074(8) -0.004(7) -0.008(6) 0.033(7)
O25 0.26(3) 0.18(2) 0.146(16) -0.015(15) 0.062(17) 0.14(2)
O26 0.092(3) 0.073(3) 0.120(4) -0.012(3) -0.030(3) 0.040(3)
O27 0.141(10) 0.134(10) 0.164(11) 0.015(8) -0.040(8) 0.078(8)
O28 0.093(11) 0.097(11) 0.127(13) 0.032(9) 0.042(10) 0.041(9)
O29 0.075(6) 0.075(6) 0.045(7) 0.000 0.000 0.037(3)
C1 0.066(6) 0.084(6) 0.080(7) -0.003(6) 0.007(6) 0.054(5)
C2 0.094(4) 0.095(4) 0.097(4) 0.000(3) 0.002(3) 0.048(3)
C3 0.076(8) 0.073(8) 0.081(8) 0.011(7) 0.020(7) 0.052(7)
C4 0.21(3) 0.086(16) 0.076(14) 0.029(12) 0.011(16) 0.091(19)
C5 0.096(6) 0.095(5) 0.097(6) -0.001(3) 0.001(3) 0.048(3)
C6 0.051(10) 0.057(10) 0.039(9) -0.007(7) -0.005(7) 0.015(8)
C7 0.032(8) 0.062(12) 0.092(14) -0.007(10) -0.011(9) 0.022(8)
C8 0.114(6) 0.112(6) 0.112(6) 0.000(3) 0.000(3) 0.054(3)
C9 0.073(8) 0.089(8) 0.083(8) 0.012(7) -0.006(7) 0.058(7)
C10 0.116(11) 0.131(12) 0.109(11) -0.004(8) -0.009(8) 0.060(9)
C11 0.059(10) 0.056(9) 0.036(8) -0.011(7) -0.007(7) 0.040(8)
C12 0.088(14) 0.083(14) 0.064(12) -0.001(10) -0.007(10) 0.063(12)
C13 0.063(11) 0.042(9) 0.064(11) -0.004(8) -0.002(9) 0.022(8)
C14 0.089(9) 0.072(9) 0.110(10) 0.012(7) -0.012(8) 0.054(8)
C15 0.075(13) 0.083(13) 0.084(13) -0.006(10) 0.000(10) 0.051(11)
C16 0.061(11) 0.044(9) 0.038(8) 0.010(7) -0.009(8) 0.029(9)
C17 0.037(9) 0.048(9) 0.046(8) -0.006(7) 0.004(7) 0.018(8)
C18 0.105(18) 0.111(18) 0.082(14) -0.020(12) -0.009(12) 0.070(16)
C19 0.065(12) 0.076(13) 0.062(12) -0.007(10) 0.007(10) 0.043(11)
C20 0.081(9) 0.100(10) 0.075(9) -0.001(7) -0.004(7) 0.037(7)
C21 0.030(7) 0.044(9) 0.046(8) -0.014(7) -0.001(6) 0.012(7)
C22 0.052(7) 0.076(8) 0.101(9) 0.020(8) 0.000(7) 0.029(7)
C23 0.049(7) 0.070(8) 0.085(8) 0.011(7) -0.002(6) 0.038(6)
C24 0.059(7) 0.080(8) 0.092(9) 0.014(7) 0.002(7) 0.027(7)
C25 0.054(8) 0.078(10) 0.085(10) 0.018(8) -0.010(7) 0.013(8)
C26 0.037(9) 0.052(9) 0.066(11) -0.027(8) -0.029(8) 0.016(8)
C27 0.064(11) 0.070(11) 0.033(8) 0.002(8) 0.002(8) 0.039(9)
C28 0.057(9) 0.100(10) 0.109(11) 0.016(9) 0.013(8) 0.036(8)
C29 0.085(15) 0.043(11) 0.15(2) -0.022(12) -0.016(14) 0.035(11)
C30 0.100(11) 0.118(11) 0.129(11) -0.015(8) -0.005(8) 0.058(9)
C31 0.071(12) 0.058(11) 0.072(12) -0.004(9) 0.000(9) 0.038(10)
C32 0.052(11) 0.126(19) 0.070(12) 0.041(13) 0.005(10) 0.028(12)
C33 0.049(9) 0.055(10) 0.036(8) 0.017(7) -0.004(7) 0.010(8)
C34 0.094(16) 0.096(16) 0.095(15) 0.032(12) -0.009(12) 0.054(14)
C35 0.082(9) 0.081(9) 0.083(9) -0.003(7) -0.015(7) 0.037(7)
C36 0.056(10) 0.041(10) 0.078(12) 0.003(9) -0.016(9) 0.029(8)
C37 0.054(11) 0.074(13) 0.052(10) -0.011(9) -0.007(8) 0.040(10)
C38 0.093(15) 0.065(13) 0.093(15) -0.002(11) -0.011(12) 0.046(12)
C39 0.107(18) 0.14(2) 0.064(13) -0.002(13) 0.002(12) 0.098(18)
C40 0.105(18) 0.15(2) 0.16(2) 0.032(19) 0.032(16) 0.107(18)

loop_
_atom_type_symbol
_atom_type_description
_atom_type_scat_dispersion_real
_atom_type_scat_dispersion_imag
_atom_type_scat_source
C C 0.0033 0.0016 'International Tables Vol C Tables 4.2.6.8 and 6.1.1.4'
H H 0.0000 0.0000 'International Tables Vol C Tables 4.2.6.8 and 6.1.1.4'
O O 0.0106 0.0060 'International Tables Vol C Tables 4.2.6.8 and 6.1.1.4'
U U -9.6767 9.6646 'International Tables Vol C Tables 4.2.6.8 and 6.1.1.4'
K K 0.2009 0.2494 'International Tables Vol C Tables 4.2.6.8 and 6.1.1.4'

loop_
_geom_angle_atom_site_label_1
_geom_angle_atom_site_label_2
_geom_angle_atom_site_label_3
_geom_angle
_geom_angle_site_symmetry_1
_geom_angle_site_symmetry_3
O2 U1 O1 179.0(5) . .
O2 U1 O10 89.0(5) . .
O1 U1 O10 90.9(4) . .
O2 U1 O9 88.8(5) . .
O1 U1 O9 91.9(4) . .
O10 U1 O9 52.2(3) . .
O2 U1 O13 89.2(4) . .
O1 U1 O13 89.9(4) . .
O10 U1 O13 66.9(3) . .
O9 U1 O13 119.1(4) . .
O2 U1 O18 91.2(4) . .
O1 U1 O18 89.6(5) . .
O10 U1 O18 121.9(4) . .
O9 U1 O18 69.8(4) . .
O13 U1 O18 171.1(4) . .
O2 U1 O17 90.6(4) . .
O1 U1 O17 89.5(4) . .
O10 U1 O17 174.4(3) . .
O9 U1 O17 122.2(4) . .
O13 U1 O17 118.7(4) . .
O18 U1 O17 52.5(4) . .
O2 U1 O14 89.3(4) . .
O1 U1 O14 89.9(4) . .
O10 U1 O14 119.6(3) . .
O9 U1 O14 171.6(4) . .
O13 U1 O14 52.7(3) . .
O18 U1 O14 118.4(4) . .
O17 U1 O14 66.0(3) . .
O3 U2 O4 177.9(5) . .
O3 U2 O12 92.4(5) . .
O4 U2 O12 89.5(5) . .
O3 U2 O19 91.8(5) . 2_655
O4 U2 O19 89.7(4) . 2_655
O12 U2 O19 67.2(4) . 2_655
O3 U2 O22 87.0(5) . .
O4 U2 O22 91.2(4) . .
O12 U2 O22 121.6(4) . .
O19 U2 O22 171.2(4) 2_655 .
O3 U2 O11 92.7(5) . .
O4 U2 O11 87.8(4) . .
O12 U2 O11 54.0(4) . .
O19 U2 O11 121.2(4) 2_655 .
O22 U2 O11 67.7(4) . .
O3 U2 O21 87.2(5) . .
O4 U2 O21 90.8(5) . .
O12 U2 O21 174.2(4) . .
O19 U2 O21 118.6(4) 2_655 .
O22 U2 O21 52.6(4) . .
O11 U2 O21 120.3(4) . .
O3 U2 O20 91.8(5) . 2_655
O4 U2 O20 88.0(4) . 2_655
O12 U2 O20 118.2(4) . 2_655
O19 U2 O20 51.0(4) 2_655 2_655
O22 U2 O20 120.2(4) . 2_655
O11 U2 O20 171.1(4) . 2_655
O21 U2 O20 67.6(4) . 2_655
O5 U3 O6 180 . .
O5 U3 O15 90.4(3) . 3_665
O6 U3 O15 89.6(3) . 3_665
O5 U3 O15 90.4(3) . 2_655
O6 U3 O15 89.6(3) . 2_655
O15 U3 O15 119.992(8) 3_665 2_655
O5 U3 O15 90.4(3) . .
O6 U3 O15 89.6(3) . .
O15 U3 O15 119.995(7) 3_665 .
O15 U3 O15 119.997(7) 2_655 .
O5 U3 O16 90.7(2) . 2_655
O6 U3 O16 89.3(2) . 2_655
O15 U3 O16 68.5(3) 3_665 2_655
O15 U3 O16 51.5(3) 2_655 2_655
O15 U3 O16 171.4(3) . 2_655
O5 U3 O16 90.7(2) . 3_665
O6 U3 O16 89.3(2) . 3_665
O15 U3 O16 51.5(3) 3_665 3_665
O15 U3 O16 171.4(3) 2_655 3_665
O15 U3 O16 68.5(3) . 3_665
O16 U3 O16 119.987(11) 2_655 3_665
O5 U3 O16 90.7(2) . .
O6 U3 O16 89.3(2) . .
O15 U3 O16 171.4(3) 3_665 .
O15 U3 O16 68.5(3) 2_655 .
O15 U3 O16 51.5(3) . .
O16 U3 O16 119.981(11) 2_655 .
O16 U3 O16 119.982(11) 3_665 .
O8 U4 O7 180 . .
O8 U4 O24 90.5(3) . 2_655
O7 U4 O24 89.5(3) . 2_655
O8 U4 O24 90.5(3) . 3_665
O7 U4 O24 89.5(3) . 3_665
O24 U4 O24 119.992(11) 2_655 3_665
O8 U4 O24 90.5(3) . .
O7 U4 O24 89.5(3) . .
O24 U4 O24 119.992(10) 2_655 .
O24 U4 O24 119.991(9) 3_665 .
O8 U4 O23 89.5(3) . 2_655
O7 U4 O23 90.5(3) . 2_655
O24 U4 O23 52.8(4) 2_655 2_655
O24 U4 O23 172.8(4) 3_665 2_655
O24 U4 O23 67.3(4) . 2_655
O8 U4 O23 89.5(3) . 3_665
O7 U4 O23 90.5(3) . 3_665
O24 U4 O23 67.3(4) 2_655 3_665
O24 U4 O23 52.8(4) 3_665 3_665
O24 U4 O23 172.8(4) . 3_665
O23 U4 O23 119.993(9) 2_655 3_665
O8 U4 O23 89.5(3) . .
O7 U4 O23 90.5(3) . .
O24 U4 O23 172.8(4) 2_655 .
O24 U4 O23 67.3(4) 3_665 .
O24 U4 O23 52.8(4) . .
O23 U4 O23 119.993(9) 2_655 .
O23 U4 O23 119.994(9) 3_665 .
O17 K1 O24 98.9(4) . 7_554
O17 K1 O14 61.2(3) . .
O24 K1 O14 132.0(4) 7_554 .
O17 K1 O23 118.4(4) . 8_654
O24 K1 O23 61.4(3) 7_554 8_654
O14 K1 O23 166.4(4) . 8_654
O17 K1 O25 155.2(6) . .
O24 K1 O25 82.5(5) 7_554 .
O14 K1 O25 99.4(6) . .
O23 K1 O25 84.2(6) 8_654 .
O22 K2 O11 61.0(4) . .
O22 K2 O16 123.9(4) . 5
O11 K2 O16 93.4(3) . 5
O22 K2 O15 174.5(4) . 6_565
O11 K2 O15 122.3(4) . 6_565
O16 K2 O15 61.2(3) 5 6_565
O22 K2 O26 91.6(4) . .
O11 K2 O26 78.8(4) . .
O16 K2 O26 134.3(4) 5 .
O15 K2 O26 85.0(4) 6_565 .
O20 K3 O27 110.5(10) . .
O20 K3 O28 132.5(9) . .
O27 K3 O28 87.8(8) . .
O20 K3 O21 55.2(5) . 3_665
O27 K3 O21 152.1(12) . 3_665
O28 K3 O21 88.1(6) . 3_665
O27 K4 O28 92.7(7) 8_654 7_444
O27 K4 O10 156.3(8) 8_654 .
O28 K4 O10 110.7(7) 7_444 .
O27 K4 O13 101.5(8) 8_654 .
O28 K4 O13 164.4(10) 7_444 .
O10 K4 O13 55.9(4) . .
O27 K4 O28 86.4(8) 8_654 8_654
O28 K4 O28 111.0(11) 7_444 8_654
O10 K4 O28 81.5(7) . 8_654
O13 K4 O28 76.8(6) . 8_654
C6 O9 U1 95.2(10) . .
C6 O10 U1 96.3(10) . .
C6 O10 K4 138.5(12) . .
U1 O10 K4 113.2(5) . .
C7 O11 U2 92.8(10) . .
C7 O11 K2 151.8(11) . .
U2 O11 K2 115.3(4) . .
C7 O12 U2 95.8(11) . .
C16 O13 U1 95.2(9) . .
C16 O13 K4 142.5(10) . .
U1 O13 K4 111.9(6) . .
C16 O14 U1 93.5(9) . .
C16 O14 K1 151.5(10) . .
U1 O14 K1 114.4(4) . .
C17 O15 U3 96.7(9) . .
C17 O15 K2 147.2(9) . 8_654
U3 O15 K2 116.0(4) . 8_654
C17 O16 U3 95.4(9) . .
C17 O16 K2 150.0(9) . 9_554
U3 O16 K2 114.2(4) . 9_554
C26 O17 U1 93.8(9) . .
C26 O17 K1 147.8(9) . .
U1 O17 K1 117.1(4) . .
C26 O18 U1 93.5(9) . .
C27 O19 U2 97.5(10) . 3_665
C27 O20 U2 94.2(10) . 3_665
C27 O20 K3 139.8(12) . .
U2 O20 K3 123.3(6) 3_665 .
C36 O21 U2 93.1(10) . .
C36 O21 K3 153.4(12) . 2_655
U2 O21 K3 110.7(6) . 2_655
C36 O22 U2 92.2(10) . .
C36 O22 K2 151.7(11) . .
U2 O22 K2 116.1(4) . .
C37 O23 U4 92.1(9) . .
C37 O23 K1 153.9(11) . 6_565
U4 O23 K1 113.5(4) . 6_565
C37 O24 U4 93.6(10) . .
C37 O24 K1 148.9(10) . 4_445
U4 O24 K1 117.5(5) . 4_445
K4 O27 K3 88.5(8) 6_565 .
K4 O28 K3 107.7(8) 4 .
K4 O28 K4 128.0(10) 4 6_565
K3 O28 K4 81.7(7) . 6_565
C10 C1 C5 112.9(17) . .
C10 C1 C6 105.4(16) . .
C5 C1 C6 120.1(15) . .
C10 C1 C2 103.5(16) . .
C5 C1 C2 101.0(11) . .
C6 C1 C2 113.0(13) . .
C3 C2 C9 110.0(15) . .
C3 C2 C8 102.5(15) . .
C9 C2 C8 116.7(16) . .
C3 C2 C1 102.7(12) . .
C9 C2 C1 109.0(14) . .
C8 C2 C1 114.8(16) . .
C7 C3 C4 116.3(15) . .
C7 C3 C2 113.4(13) . .
C4 C3 C2 112.8(15) . .
C7 C3 H3 104.2 . .
C4 C3 H3 104.2 . .
C2 C3 H3 104.2 . .
C3 C4 C5 101.0(15) . .
C3 C4 H4A 111.6 . .
C5 C4 H4A 111.6 . .
C3 C4 H4B 111.6 . .
C5 C4 H4B 111.6 . .
H4A C4 H4B 109.4 . .
C4 C5 C1 108.4(12) . .
C4 C5 H5A 110.0 . .
C1 C5 H5A 110.0 . .
C4 C5 H5B 110.0 . .
C1 C5 H5B 110.0 . .
H5A C5 H5B 108.4 . .
O10 C6 O9 116.4(15) . .
O10 C6 C1 122.9(15) . .
O9 C6 C1 119.9(14) . .
O12 C7 O11 117.4(16) . .
O12 C7 C3 120.5(17) . .
O11 C7 C3 122.0(17) . .
C2 C8 H8A 109.5 . .
C2 C8 H8B 109.5 . .
H8A C8 H8B 109.5 . .
C2 C8 H8C 109.5 . .
H8A C8 H8C 109.5 . .
H8B C8 H8C 109.5 . .
C2 C9 H9A 109.5 . .
C2 C9 H9B 109.5 . .
H9A C9 H9B 109.5 . .
C2 C9 H9C 109.5 . .
H9A C9 H9C 109.5 . .
H9B C9 H9C 109.5 . .
C1 C10 H10A 109.5 . .
C1 C10 H10B 109.5 . .
H10A C10 H10B 109.5 . .
C1 C10 H10C 109.5 . .
H10A C10 H10C 109.5 . .
H10B C10 H10C 109.5 . .
C16 C11 C15 116.8(14) . .
C16 C11 C20 106.9(13) . .
C15 C11 C20 113.6(14) . .
C16 C11 C12 111.1(13) . .
C15 C11 C12 103.8(13) . .
C20 C11 C12 103.9(14) . .
C19 C12 C13 109.7(15) . .
C19 C12 C18 101.2(15) . .
C13 C12 C18 115.1(16) . .
C19 C12 C11 112.8(15) . .
C13 C12 C11 102.1(13) . .
C18 C12 C11 116.3(15) . .
C12 C13 C17 113.6(14) . .
C12 C13 C14 107.4(15) . .
C17 C13 C14 115.2(14) . .
C12 C13 H13 106.7 . .
C17 C13 H13 106.7 . .
C14 C13 H13 106.7 . .
C13 C14 C15 106.2(16) . .
C13 C14 H14A 110.5 . .
C15 C14 H14A 110.5 . .
C13 C14 H14B 110.5 . .
C15 C14 H14B 110.5 . .
H14A C14 H14B 108.7 . .
C11 C15 C14 104.3(14) . .
C11 C15 H15A 110.9 . .
C14 C15 H15A 110.9 . .
C11 C15 H15B 110.9 . .
C14 C15 H15B 110.9 . .
H15A C15 H15B 108.9 . .
O14 C16 O13 118.3(13) . .
O14 C16 C11 122.0(15) . .
O13 C16 C11 119.4(14) . .
O16 C17 O15 116.1(14) . .
O16 C17 C13 124.9(14) . .
O15 C17 C13 118.8(14) . .
C12 C18 H18A 109.5 . .
C12 C18 H18B 109.5 . .
H18A C18 H18B 109.5 . .
C12 C18 H18C 109.5 . .
H18A C18 H18C 109.5 . .
H18B C18 H18C 109.5 . .
C12 C19 H19A 109.5 . .
C12 C19 H19B 109.5 . .
H19A C19 H19B 109.5 . .
C12 C19 H19C 109.5 . .
H19A C19 H19C 109.5 . .
H19B C19 H19C 109.5 . .
C11 C20 H20A 109.5 . .
C11 C20 H20B 109.5 . .
H20A C20 H20B 109.5 . .
C11 C20 H20C 109.5 . .
H20A C20 H20C 109.5 . .
H20B C20 H20C 109.5 . .
C26 C21 C22 113.2(13) . .
C26 C21 C30 106.4(14) . .
C22 C21 C30 112.3(15) . .
C26 C21 C25 112.1(13) . .
C22 C21 C25 101.1(12) . .
C30 C21 C25 112.0(15) . .
C21 C22 C28 118.3(15) . .
C21 C22 C23 105.3(13) . .
C28 C22 C23 108.2(15) . .
C21 C22 C29 110.0(15) . .
C28 C22 C29 103.7(17) . .
C23 C22 C29 111.4(16) . .
C27 C23 C24 114.4(14) . .
C27 C23 C22 115.1(15) . .
C24 C23 C22 105.0(13) . .
C27 C23 H23 107.3 . .
C24 C23 H23 107.3 . .
C22 C23 H23 107.3 . .
C23 C24 C25 107.7(14) . .
C23 C24 H24A 110.2 . .
C25 C24 H24A 110.2 . .
C23 C24 H24B 110.2 . .
C25 C24 H24B 110.2 . .
H24A C24 H24B 108.5 . .
C24 C25 C21 103.9(14) . .
C24 C25 H25A 111.0 . .
C21 C25 H25A 111.0 . .
C24 C25 H25B 111.0 . .
C21 C25 H25B 111.0 . .
H25A C25 H25B 109.0 . .
O17 C26 O18 120.2(12) . .
O17 C26 C21 121.7(14) . .
O18 C26 C21 118.0(14) . .
O19 C27 O20 117.2(16) . .
O19 C27 C23 124.8(15) . .
O20 C27 C23 117.9(16) . .
C22 C28 H28A 109.5 . .
C22 C28 H28B 109.5 . .
H28A C28 H28B 109.5 . .
C22 C28 H28C 109.5 . .
H28A C28 H28C 109.5 . .
H28B C28 H28C 109.5 . .
C22 C29 H29A 109.5 . .
C22 C29 H29B 109.5 . .
H29A C29 H29B 109.5 . .
C22 C29 H29C 109.5 . .
H29A C29 H29C 109.5 . .
H29B C29 H29C 109.5 . .
C21 C30 H30A 109.5 . .
C21 C30 H30B 109.5 . .
H30A C30 H30B 109.5 . .
C21 C30 H30C 109.5 . .
H30A C30 H30C 109.5 . .
H30B C30 H30C 109.5 . .
C32 C31 C35 107.0(16) . .
C32 C31 C36 113.8(16) . .
C35 C31 C36 114.4(15) . .
C32 C31 H31 107.1 . .
C35 C31 H31 107.1 . .
C36 C31 H31 107.1 . .
C31 C32 C38 116.9(18) . .
C31 C32 C33 103.7(14) . .
C38 C32 C33 112.0(17) . .
C31 C32 C39 105.2(18) . .
C38 C32 C39 108.7(16) . .
C33 C32 C39 110.1(18) . .
C40 C33 C34 112.3(17) . .
C40 C33 C32 108.8(18) . .
C34 C33 C32 104.4(15) . .
C40 C33 C37 109.2(14) . .
C34 C33 C37 109.2(15) . .
C32 C33 C37 113.0(14) . .
C33 C34 C35 103.7(15) . .
C33 C34 H34A 111.0 . .
C35 C34 H34A 111.0 . .
C33 C34 H34B 111.0 . .
C35 C34 H34B 111.0 . .
H34A C34 H34B 109.0 . .
C31 C35 C34 105.5(16) . .
C31 C35 H35A 110.6 . .
C34 C35 H35A 110.6 . .
C31 C35 H35B 110.6 . .
C34 C35 H35B 110.6 . .
H35A C35 H35B 108.8 . .
O21 C36 O22 121.8(16) . .
O21 C36 C31 121.6(15) . .
O22 C36 C31 116.5(15) . .
O23 C37 O24 121.6(15) . .
O23 C37 C33 117.0(15) . .
O24 C37 C33 121.3(15) . .
C32 C38 H38A 109.5 . .
C32 C38 H38B 109.5 . .
H38A C38 H38B 109.5 . .
C32 C38 H38C 109.5 . .
H38A C38 H38C 109.5 . .
H38B C38 H38C 109.5 . .
C32 C39 H39A 109.5 . .
C32 C39 H39B 109.5 . .
H39A C39 H39B 109.5 . .
C32 C39 H39C 109.5 . .
H39A C39 H39C 109.5 . .
H39B C39 H39C 109.5 . .
C33 C40 H40A 109.5 . .
C33 C40 H40B 109.5 . .
H40A C40 H40B 109.5 . .
C33 C40 H40C 109.5 . .
H40A C40 H40C 109.5 . .
H40B C40 H40C 109.5 . .

loop_
_geom_bond_atom_site_label_1
_geom_bond_atom_site_label_2
_geom_bond_distance
_geom_bond_site_symmetry_2
U1 O2 1.787(11) .
U1 O1 1.794(10) .
U1 O10 2.430(11) .
U1 O9 2.440(11) .
U1 O13 2.451(10) .
U1 O18 2.484(11) .
U1 O17 2.496(9) .
U1 O14 2.505(10) .
U2 O3 1.761(12) .
U2 O4 1.771(11) .
U2 O12 2.409(12) .
U2 O19 2.425(11) 2_655
U2 O22 2.445(12) .
U2 O11 2.464(11) .
U2 O21 2.466(11) .
U2 O20 2.470(12) 2_655
U3 O5 1.749(18) .
U3 O6 1.757(18) .
U3 O15 2.449(10) 3_665
U3 O15 2.449(10) 2_655
U3 O15 2.449(10) .
U3 O16 2.504(10) 2_655
U3 O16 2.504(10) 3_665
U3 O16 2.504(10) .
U4 O8 1.726(17) .
U4 O7 1.751(19) .
U4 O24 2.482(11) 2_655
U4 O24 2.482(11) 3_665
U4 O24 2.482(11) .
U4 O23 2.527(11) 2_655
U4 O23 2.527(11) 3_665
U4 O23 2.527(11) .
K1 O17 2.638(12) .
K1 O24 2.683(14) 7_554
K1 O14 2.705(11) .
K1 O23 2.751(11) 8_654
K1 O25 3.00(2) .
K2 O22 2.691(12) .
K2 O11 2.696(13) .
K2 O16 2.735(11) 5
K2 O15 2.738(12) 6_565
K2 O26 3.103(16) .
K3 O20 2.77(2) .
K3 O27 2.80(3) .
K3 O28 2.85(3) .
K3 O21 3.12(2) 3_665
K4 O27 2.70(3) 8_654
K4 O28 2.74(2) 7_444
K4 O10 2.86(2) .
K4 O13 2.88(2) .
K4 O28 3.02(3) 8_654
O9 C6 1.272(18) .
O10 C6 1.250(18) .
O11 C7 1.30(2) .
O12 C7 1.28(2) .
O13 C16 1.297(19) .
O14 C16 1.267(18) .
O15 C17 1.292(17) .
O15 K2 2.738(12) 8_654
O16 C17 1.244(17) .
O16 K2 2.735(11) 9_554
O17 C26 1.253(19) .
O18 C26 1.29(2) .
O19 C27 1.216(18) .
O19 U2 2.425(11) 3_665
O20 C27 1.254(18) .
O20 U2 2.470(12) 3_665
O21 C36 1.208(19) .
O21 K3 3.12(2) 2_655
O22 C36 1.284(19) .
O23 C37 1.263(19) .
O23 K1 2.751(11) 6_565
O24 C37 1.29(2) .
O24 K1 2.683(14) 4_445
O27 K4 2.70(3) 6_565
O28 K4 2.74(2) 4
O28 K4 3.02(3) 6_565
C1 C10 1.53(3) .
C1 C5 1.54(2) .
C1 C6 1.54(2) .
C1 C2 1.552(9) .
C2 C3 1.513(10) .
C2 C9 1.524(10) .
C2 C8 1.541(10) .
C3 C7 1.49(2) .
C3 C4 1.502(10) .
C3 H3 1.0000 .
C4 C5 1.533(10) .
C4 H4A 0.9900 .
C4 H4B 0.9900 .
C5 H5A 0.9900 .
C5 H5B 0.9900 .
C8 H8A 0.9800 .
C8 H8B 0.9800 .
C8 H8C 0.9800 .
C9 H9A 0.9800 .
C9 H9B 0.9800 .
C9 H9C 0.9800 .
C10 H10A 0.9800 .
C10 H10B 0.9800 .
C10 H10C 0.9800 .
C11 C16 1.48(2) .
C11 C15 1.53(2) .
C11 C20 1.57(2) .
C11 C12 1.58(2) .
C12 C19 1.47(2) .
C12 C13 1.50(2) .
C12 C18 1.535(10) .
C13 C17 1.50(2) .
C13 C14 1.55(2) .
C13 H13 1.0000 .
C14 C15 1.56(3) .
C14 H14A 0.9900 .
C14 H14B 0.9900 .
C15 H15A 0.9900 .
C15 H15B 0.9900 .
C18 H18A 0.9800 .
C18 H18B 0.9800 .
C18 H18C 0.9800 .
C19 H19A 0.9800 .
C19 H19B 0.9800 .
C19 H19C 0.9800 .
C20 H20A 0.9800 .
C20 H20B 0.9800 .
C20 H20C 0.9800 .
C21 C26 1.509(18) .
C21 C22 1.52(2) .
C21 C30 1.52(3) .
C21 C25 1.56(2) .
C22 C28 1.536(10) .
C22 C23 1.537(10) .
C22 C29 1.59(3) .
C23 C27 1.48(2) .
C23 C24 1.52(2) .
C23 H23 1.0000 .
C24 C25 1.529(9) .
C24 H24A 0.9900 .
C24 H24B 0.9900 .
C25 H25A 0.9900 .
C25 H25B 0.9900 .
C28 H28A 0.9800 .
C28 H28B 0.9800 .
C28 H28C 0.9800 .
C29 H29A 0.9800 .
C29 H29B 0.9800 .
C29 H29C 0.9800 .
C30 H30A 0.9800 .
C30 H30B 0.9800 .
C30 H30C 0.9800 .
C31 C32 1.49(3) .
C31 C35 1.52(3) .
C31 C36 1.55(2) .
C31 H31 1.0000 .
C32 C38 1.51(3) .
C32 C33 1.55(2) .
C32 C39 1.61(3) .
C33 C40 1.48(3) .
C33 C34 1.50(2) .
C33 C37 1.57(2) .
C34 C35 1.61(3) .
C34 H34A 0.9900 .
C34 H34B 0.9900 .
C35 H35A 0.9900 .
C35 H35B 0.9900 .
C38 H38A 0.9800 .
C38 H38B 0.9800 .
C38 H38C 0.9800 .
C39 H39A 0.9800 .
C39 H39B 0.9800 .
C39 H39C 0.9800 .
C40 H40A 0.9800 .
C40 H40B 0.9800 .
C40 H40C 0.9800 .
